data_1510789
loop_
_publ_author_name
'Kuz'ma, Yu.B.'
'Chaban, N.F.'
'Gubich, I.B.'

_publ_section_title
;
 New borides of the rare earth metals and nickel
;
_journal_name_full 'Izvestiya Akademii Nauk SSSR, Neorganicheskie Materialy'
_journal_page_first 1967
_journal_page_last 1991
_journal_volume 27
_journal_year 1991
_chemical_formula_sum 'B2 Ni2 Tb'
_chemical_name_systematic 'Ni2 Tb B2'
_space_group_IT_number 15
_symmetry_space_group_name_Hall '-C 2yc'
_symmetry_space_group_name_H-M 'C 1 2/c 1'
_cell_angle_alpha 90
_cell_angle_beta 126.9
_cell_angle_gamma 90
_cell_formula_units_Z 4
_cell_length_a 8.389
_cell_length_b 5.245
_cell_length_c 6.89
_cell_volume 242.434
_citation_journal_id_ASTM IVNMAW
_cod_data_source_file boron_287.cif
_cod_data_source_block B2Ni2Tb1
_cod_original_cell_volume 242.4341
_cod_original_formula_sum 'B2 Ni2 Tb1'
_cod_database_code 1510789

loop_
_symmetry_equiv_pos_as_xyz
x,y,z
-x,y,-z+1/2
-x,-y,-z
x,-y,z-1/2
x+1/2,y+1/2,z
-x+1/2,y+1/2,-z+1/2
-x+1/2,-y+1/2,-z
x+1/2,-y+1/2,z-1/2

loop_
_atom_site_label
_atom_site_type_symbol
_atom_site_fract_x
_atom_site_fract_y
_atom_site_fract_z
_atom_site_occupancy
_atom_site_U_iso_or_equiv
Tb1 Tb+2 0 0.088 0.25 1 0.0
Ni1 Ni+2 0.128 0.615 0.199 1 0.0
B1 B-3 0.171 0.326 0.022 1 0.0
